data_7212391
loop_
_publ_author_name
'Law, Ga-Lai'
'Wong, Ka-Leung'
'Lau, Kok-Kin'
'Lap, Sze-to'
'Tanner, Peter A.'
'Kuo, Fonchu'
'Wong, Wing-Tak'

_publ_section_title
;
 Nonlinear optical activity in dipolar organic--lanthanide complexes
;
_journal_issue 20
_journal_name_full 'Journal of Materials Chemistry'
_journal_page_first 4074
_journal_paper_doi 10.1039/b926376d
_journal_volume 20
_journal_year 2010
_chemical_absolute_configuration ad
_chemical_formula_moiety 'C27 H21 O6 Y '
_chemical_formula_sum 'C27 H21 O6 Y'
_chemical_formula_weight 530.37
_space_group_IT_number 4
_symmetry_cell_setting monoclinic
_symmetry_Int_Tables_number 4
_symmetry_space_group_name_Hall 'P 2yb'
_symmetry_space_group_name_H-M 'P 1 21 1'
_audit_creation_date 2006-07-03
_audit_creation_method 'by CrystalStructure 3.6.0'
_cell_angle_alpha 90
_cell_angle_beta 94.139(2)
_cell_angle_gamma 90
_cell_formula_units_Z 2
_cell_length_a 11.5429(10)
_cell_length_b 7.9186(7)
_cell_length_c 13.0625(11)
_cell_measurement_reflns_used 7456
_cell_measurement_temperature 301(1)
_cell_measurement_theta_max 27.5
_cell_measurement_theta_min 1.6
_cell_volume 1190.85(18)
_computing_cell_refinement 'SAINT (Bruker, 1999)'
_computing_data_collection 'SMART (Bruker, 1998)'
_computing_data_reduction 'SAINT & CrystalStructure (Rigaku/MSC and Rigaku Corporation, 2003)'
_computing_molecular_graphics 'ORTEP-II (Johnson, 1976)'
_computing_publication_material 'CrystalStructure 3.6.0'
_computing_structure_refinement 'CRYSTALS (Watkin et al., 1996)'
_computing_structure_solution 'SIR92 (Altomare et al, 1994)'
_diffrn_measured_fraction_theta_full 0.9680
_diffrn_measured_fraction_theta_max 0.9680
_diffrn_measurement_device_type 'Bruker SMART 1K CCD Detector'
_diffrn_measurement_method '\w & \f scans'
_diffrn_radiation_type 'Mo K\a'
_diffrn_radiation_wavelength 0.71073
_diffrn_reflns_av_R_equivalents 0.017
_diffrn_reflns_limit_h_max 14
_diffrn_reflns_limit_h_min -14
_diffrn_reflns_limit_k_max 10
_diffrn_reflns_limit_k_min -10
_diffrn_reflns_limit_l_max 11
_diffrn_reflns_limit_l_min -16
_diffrn_reflns_number 7456
_diffrn_reflns_theta_full 27.51
_diffrn_reflns_theta_max 27.51
_exptl_absorpt_coefficient_mu 2.492
_exptl_absorpt_correction_T_max 0.819
_exptl_absorpt_correction_T_min 0.717
_exptl_absorpt_correction_type multi-scan
_exptl_absorpt_process_details 'SADABS (Sheldrick, 1997)'
_exptl_crystal_colour colourless
_exptl_crystal_density_diffrn 1.479
_exptl_crystal_density_method 'not measured'
_exptl_crystal_description block
_exptl_crystal_F_000 540.00
_exptl_crystal_size_max 0.38
_exptl_crystal_size_mid 0.17
_exptl_crystal_size_min 0.08
_refine_diff_density_max 0.38
_refine_diff_density_min -0.25
_refine_ls_abs_structure_details 'Flack (1983). 2840 Friedel Pairs'
_refine_ls_abs_structure_Flack 0.131(8)
_refine_ls_extinction_coef 14.8(42)
_refine_ls_extinction_method 'Larson (1970) Crystallographic Computing eq. 22'
_refine_ls_goodness_of_fit_ref 1.024
_refine_ls_hydrogen_treatment constr
_refine_ls_number_parameters 330
_refine_ls_number_reflns 2460
_refine_ls_R_factor_gt 0.0290
_refine_ls_shift/su_max 0.0000
_refine_ls_structure_factor_coef F
_refine_ls_weighting_details 'w = 1/[0.0001Fo^2^ + 1.0000\s(Fo^2^) + 0.005]'
_refine_ls_weighting_scheme calc
_refine_ls_wR_factor_ref 0.0280
_reflns_number_gt 2450
_reflns_number_total 2840
_reflns_threshold_expression I>2.0\s(I)
_cod_data_source_file b926376d.txt
_cod_data_source_block wt1270w
_cod_original_cell_volume 1190.8(2)
_cod_original_sg_symbol_H-M 'P 21'
_cod_original_formula_sum 'C27 H21 O6 Y '
_cod_database_code 7212391

loop_
_symmetry_equiv_pos_site_id
_symmetry_equiv_pos_as_xyz
1 +X,+Y,+Z
2 -X,1/2+Y,-Z

loop_
_atom_site_label
_atom_site_type_symbol
_atom_site_fract_x
_atom_site_fract_y
_atom_site_fract_z
_atom_site_U_iso_or_equiv
_atom_site_adp_type
_atom_site_occupancy
_atom_site_symmetry_multiplicity
_atom_site_calc_flag
_atom_site_refinement_flags
Y(1) Y 0.46007(3) 0.54206(11) 0.52409(3) 0.02531(8) Uani 1.00 1 d .
O(1) O 0.5949(3) 0.4678(4) 0.4167(2) 0.0393(9) Uani 1.00 1 d .
O(2) O 0.3235(3) 0.7152(4) 0.5838(2) 0.0374(9) Uani 1.00 1 d .
O(3) O 0.5405(3) 0.2688(4) 0.5885(2) 0.0340(8) Uani 1.00 1 d .
O(4) O 0.4162(3) 0.4032(4) 0.6772(2) 0.0379(9) Uani 1.00 1 d .
O(5) O 0.3306(3) 0.4017(4) 0.4208(2) 0.0407(9) Uani 1.00 1 d .
O(6) O 0.6026(3) 0.6544(4) 0.6296(2) 0.0417(9) Uani 1.00 1 d .
C(1) C 0.3177(4) 0.8736(6) 0.5888(3) 0.0347(13) Uani 1.00 1 d .
C(2) C 0.2047(5) 0.9499(8) 0.6042(4) 0.036(2) Uani 1.00 1 d .
C(3) C 0.1877(6) 1.1155(8) 0.6086(5) 0.041(2) Uani 1.00 1 d .
C(4) C 0.0801(4) 1.2065(6) 0.6216(4) 0.039(1) Uani 1.00 1 d .
C(5) C -0.0281(4) 1.1294(7) 0.6161(4) 0.044(1) Uani 1.00 1 d .
C(6) C -0.1277(4) 1.2177(8) 0.6325(4) 0.051(2) Uani 1.00 1 d .
C(7) C -0.1203(5) 1.3894(7) 0.6535(4) 0.057(2) Uani 1.00 1 d .
C(8) C -0.0153(5) 1.4689(7) 0.6564(4) 0.065(2) Uani 1.00 1 d .
C(9) C 0.0843(5) 1.3812(7) 0.6396(4) 0.054(2) Uani 1.00 1 d .
C(10) C 0.4971(4) 0.3001(5) 0.6746(3) 0.0299(11) Uani 1.00 1 d .
C(11) C 0.5528(4) 0.2250(6) 0.7688(3) 0.0393(13) Uani 1.00 1 d .
C(12) C 0.5266(4) 0.2746(6) 0.8609(3) 0.0379(13) Uani 1.00 1 d .
C(13) C 0.5847(4) 0.2276(6) 0.9605(3) 0.0375(13) Uani 1.00 1 d .
C(14) C 0.6877(4) 0.1375(7) 0.9707(4) 0.047(2) Uani 1.00 1 d .
C(15) C 0.7414(5) 0.1030(7) 1.0656(4) 0.055(2) Uani 1.00 1 d .
C(16) C 0.6932(5) 0.1582(7) 1.1534(4) 0.055(2) Uani 1.00 1 d .
C(17) C 0.5915(5) 0.2477(8) 1.1446(4) 0.058(2) Uani 1.00 1 d .
C(18) C 0.5372(4) 0.2832(7) 1.0486(3) 0.046(2) Uani 1.00 1 d .
C(19) C 0.3319(4) 0.2807(6) 0.3579(3) 0.0334(12) Uani 1.00 1 d .
C(20) C 0.2533(4) 0.2916(6) 0.2638(3) 0.0363(13) Uani 1.00 1 d .
C(21) C 0.2621(4) 0.1925(6) 0.1835(3) 0.0362(12) Uani 1.00 1 d .
C(22) C 0.1898(4) 0.1986(6) 0.0859(3) 0.0371(13) Uani 1.00 1 d .
C(23) C 0.0831(4) 0.2783(7) 0.0764(4) 0.049(2) Uani 1.00 1 d .
C(24) C 0.0188(5) 0.2823(11) -0.0166(5) 0.058(2) Uani 1.00 1 d .
C(25) C 0.0591(5) 0.2063(8) -0.1011(4) 0.064(2) Uani 1.00 1 d .
C(26) C 0.1644(5) 0.1234(8) -0.0932(4) 0.064(2) Uani 1.00 1 d .
C(27) C 0.2296(5) 0.1194(7) 0.0001(4) 0.052(2) Uani 1.00 1 d .
H(1) H 0.1402 0.8772 0.6113 0.043 Uiso 1.00 1 c R
H(2) H 0.2547 1.1836 0.6026 0.049 Uiso 1.00 1 c R
H(3) H -0.0336 1.0124 0.6006 0.052 Uiso 1.00 1 c R
H(4) H -0.2007 1.1618 0.6295 0.061 Uiso 1.00 1 c R
H(5) H -0.1883 1.4514 0.6659 0.069 Uiso 1.00 1 c R
H(6) H -0.0110 1.5866 0.6702 0.078 Uiso 1.00 1 c R
H(7) H 0.1564 1.4391 0.6403 0.065 Uiso 1.00 1 c R
H(8) H 0.6092 0.1386 0.7632 0.047 Uiso 1.00 1 c R
H(9) H 0.4625 0.3496 0.8629 0.045 Uiso 1.00 1 c R
H(10) H 0.7219 0.0989 0.9109 0.057 Uiso 1.00 1 c R
H(11) H 0.8121 0.0410 1.0709 0.066 Uiso 1.00 1 c R
H(12) H 0.7302 0.1343 1.2191 0.066 Uiso 1.00 1 c R
H(13) H 0.5577 0.2859 1.2046 0.069 Uiso 1.00 1 c R
H(14) H 0.4670 0.3461 1.0435 0.055 Uiso 1.00 1 c R
H(15) H 0.1934 0.3742 0.2609 0.044 Uiso 1.00 1 c R
H(16) H 0.3210 0.1086 0.1892 0.043 Uiso 1.00 1 c R
H(17) H 0.0538 0.3308 0.1346 0.059 Uiso 1.00 1 c R
H(18) H -0.0541 0.3384 -0.0221 0.069 Uiso 1.00 1 c R
H(19) H 0.0147 0.2106 -0.1651 0.077 Uiso 1.00 1 c R
H(20) H 0.1921 0.0691 -0.1515 0.076 Uiso 1.00 1 c R
H(21) H 0.3021 0.0621 0.0056 0.062 Uiso 1.00 1 c R

loop_
_atom_site_aniso_label
_atom_site_aniso_U_11
_atom_site_aniso_U_22
_atom_site_aniso_U_33
_atom_site_aniso_U_12
_atom_site_aniso_U_13
_atom_site_aniso_U_23
Y(1) 0.0301(2) 0.0211(2) 0.0243(2) -0.0007(3) -0.00071(12) -0.0006(3)
O(1) 0.037(2) 0.043(2) 0.039(2) 0.003(2) 0.010(1) 0.005(2)
O(2) 0.041(2) 0.030(2) 0.042(2) 0.005(2) 0.008(2) -0.000(2)
O(3) 0.047(2) 0.026(2) 0.029(2) -0.000(2) -0.0004(13) -0.0011(13)
O(4) 0.046(2) 0.037(2) 0.031(2) 0.006(2) 0.003(1) 0.004(2)
O(5) 0.044(2) 0.039(2) 0.038(2) -0.003(2) -0.008(1) -0.005(2)
O(6) 0.043(2) 0.038(2) 0.042(2) -0.005(2) -0.011(2) 0.001(2)
C(1) 0.043(3) 0.036(3) 0.025(2) 0.003(2) 0.003(2) -0.002(2)
C(2) 0.031(3) 0.032(3) 0.044(4) -0.004(3) 0.009(3) 0.001(3)
C(3) 0.038(3) 0.040(3) 0.045(4) -0.005(3) 0.002(3) -0.000(3)
C(4) 0.045(3) 0.034(3) 0.040(3) 0.004(2) 0.006(2) -0.004(2)
C(5) 0.047(3) 0.036(3) 0.048(3) 0.005(3) 0.001(2) -0.005(2)
C(6) 0.038(3) 0.061(4) 0.054(3) 0.008(3) -0.003(2) -0.001(3)
C(7) 0.046(3) 0.056(4) 0.069(4) 0.022(3) 0.000(3) -0.004(3)
C(8) 0.073(4) 0.035(3) 0.086(4) 0.015(3) 0.007(4) -0.008(3)
C(9) 0.053(3) 0.038(3) 0.073(4) -0.006(3) 0.008(3) -0.011(3)
C(10) 0.039(3) 0.023(2) 0.027(2) -0.003(2) 0.001(2) -0.001(2)
C(11) 0.053(3) 0.031(3) 0.033(2) 0.009(2) -0.000(2) 0.004(2)
C(12) 0.047(3) 0.036(3) 0.030(2) 0.001(2) 0.001(2) -0.000(2)
C(13) 0.047(3) 0.035(3) 0.030(2) 0.000(2) -0.001(2) 0.002(2)
C(14) 0.056(3) 0.049(3) 0.036(3) 0.009(3) 0.001(2) -0.003(2)
C(15) 0.054(3) 0.061(4) 0.049(3) 0.009(3) -0.007(3) 0.011(3)
C(16) 0.067(4) 0.064(4) 0.033(3) -0.004(3) -0.010(3) 0.013(3)
C(17) 0.068(4) 0.076(4) 0.030(3) -0.004(4) 0.009(2) -0.000(3)
C(18) 0.052(3) 0.053(3) 0.034(3) 0.010(3) 0.006(2) 0.003(3)
C(19) 0.032(3) 0.033(3) 0.035(2) -0.007(2) -0.003(2) 0.004(2)
C(20) 0.036(3) 0.034(3) 0.037(3) 0.005(2) -0.009(2) 0.000(2)
C(21) 0.036(3) 0.036(3) 0.035(2) 0.003(2) -0.004(2) 0.001(2)
C(22) 0.040(3) 0.037(3) 0.034(2) -0.004(2) -0.005(2) 0.003(2)
C(23) 0.050(3) 0.058(3) 0.037(3) 0.006(3) -0.008(2) -0.002(3)
C(24) 0.049(4) 0.065(4) 0.056(4) 0.003(3) -0.018(3) 0.006(4)
C(25) 0.074(4) 0.074(4) 0.041(3) -0.007(4) -0.022(3) 0.002(3)
C(26) 0.088(5) 0.067(4) 0.035(3) -0.007(4) 0.001(3) -0.014(3)
C(27) 0.059(3) 0.052(3) 0.044(3) 0.004(3) -0.003(3) -0.009(3)

loop_
_atom_type_symbol
_atom_type_description
_atom_type_scat_dispersion_real
_atom_type_scat_dispersion_imag
_atom_type_scat_source
C C 0.003 0.002
;
International Tables for Crystallography
(1992, Vol. C, Tables 4.2.6.8 and 6.1.1.4)
;
H H 0.000 0.000
;
International Tables for Crystallography
(1992, Vol. C, Table 6.1.1.4)
;
O O 0.011 0.006
;
International Tables for Crystallography
(1992, Vol. C, Tables 4.2.6.8 and 6.1.1.4)
;
Y Y -2.796 3.567
;
International Tables for Crystallography
(1992, Vol. C, Tables 4.2.6.8 and 6.1.1.4)
;

loop_
_geom_angle_atom_site_label_1
_geom_angle_atom_site_label_2
_geom_angle_atom_site_label_3
_geom_angle
_geom_angle_site_symmetry_1
_geom_angle_site_symmetry_2
_geom_angle_site_symmetry_3
O(2) Y(1) O(1) 154.4(1) . . .
O(3) Y(1) O(1) 74.0(1) . . .
O(3) Y(1) O(1) 77.1(1) 2_656 . .
O(4) Y(1) O(1) 127.3(1) . . .
O(5) Y(1) O(1) 87.5(1) . . .
O(6) Y(1) O(1) 88.7(1) . . .
Y(1) O(1) C(1) 141.5(3) . . 2_646
O(3) Y(1) O(2) 131.6(1) . . .
O(3) Y(1) O(2) 77.3(1) 2_656 . .
O(4) Y(1) O(2) 78.1(1) . . .
O(5) Y(1) O(2) 93.3(1) . . .
O(6) Y(1) O(2) 92.6(1) . . .
Y(1) O(2) C(1) 131.3(3) . . .
O(3) Y(1) O(3) 151.0(1) 2_65602 . .
O(4) Y(1) O(3) 53.5(1) . . .
O(5) Y(1) O(3) 89.3(1) . . .
O(6) Y(1) O(3) 84.1(1) . . .
Y(1) O(3) C(10) 88.2(2) . . .
Y(1) O(3) Y(1) 118.5(1) . . 2_646
O(4) Y(1) O(3) 154.6(1) . . 2_656
O(5) Y(1) O(3) 91.8(1) . . 2_656
O(6) Y(1) O(3) 92.9(1) . . 2_656
Y(1) O(3) C(10) 136.0(3) . 2_656 2_656
Y(1) O(3) Y(1) 118.5(1) . 2_656 2_656
O(5) Y(1) O(4) 96.0(1) . . .
O(6) Y(1) O(4) 81.9(1) . . .
Y(1) O(4) C(10) 94.3(2) . . .
O(6) Y(1) O(5) 173.1(1) . . .
Y(1) O(5) C(19) 137.0(3) . . .
Y(1) O(6) C(19) 143.1(3) . . 2_656
O(1) C(1) O(2) 122.8(4) . 2_646 2_646
O(1) C(1) C(2) 119.2(4) . 2_646 2_646
O(2) C(1) O(1) 122.8(4) . . 2_656
O(2) C(1) C(2) 117.9(4) . . .
C(10) O(3) Y(1) 136.0(3) . . 2_646
O(3) Y(1) O(2) 77.3(1) . 2_646 2_646
O(3) Y(1) O(6) 92.9(1) . 2_646 2_646
O(3) Y(1) O(1) 77.1(1) . 2_646 2_646
O(3) Y(1) O(5) 91.8(1) . 2_646 2_646
O(3) C(10) O(4) 119.3(4) . . .
O(3) C(10) C(11) 118.6(4) . . .
O(4) C(10) C(11) 121.8(4) . . .
O(5) C(19) O(6) 123.6(4) . . 2_646
O(5) C(19) C(20) 117.5(4) . . .
O(6) C(19) O(5) 123.6(4) . 2_656 2_656
O(6) C(19) C(20) 118.9(4) . 2_656 2_656
C(2) C(1) O(1) 119.2(4) . . 2_656
C(1) O(1) Y(1) 141.5(3) . 2_656 2_656
C(1) C(2) C(3) 123.2(5) . . .
C(1) C(2) H(1) 118.3768 . . .
H(1) C(2) C(3) 118.3766 . . .
C(2) C(3) H(2) 115.7261 . . .
C(2) C(3) C(4) 128.5(6) . . .
H(2) C(3) C(4) 115.7262 . . .
C(3) C(4) C(5) 123.3(5) . . .
C(3) C(4) C(9) 119.2(5) . . .
C(4) C(5) H(3) 119.0606 . . .
C(9) C(4) C(5) 117.5(5) . . .
C(4) C(5) C(6) 121.9(5) . . .
C(4) C(9) H(7) 119.8223 . . .
C(4) C(9) C(8) 120.4(5) . . .
H(3) C(5) C(6) 119.0609 . . .
C(5) C(6) C(7) 119.2(5) . . .
C(5) C(6) H(4) 120.4001 . . .
C(6) C(7) C(8) 120.0(5) . . .
H(4) C(6) C(7) 120.3999 . . .
C(6) C(7) H(5) 120.0057 . . .
C(7) C(8) C(9) 121.0(5) . . .
C(7) C(8) H(6) 119.5243 . . .
H(5) C(7) C(8) 120.0059 . . .
C(8) C(9) H(7) 119.8223 . . .
H(6) C(8) C(9) 119.5237 . . .
C(10) C(11) C(12) 121.7(4) . . .
C(10) C(11) H(8) 119.1440 . . .
H(8) C(11) C(12) 119.1443 . . .
C(11) C(12) H(9) 116.1483 . . .
C(11) C(12) C(13) 127.7(4) . . .
H(9) C(12) C(13) 116.1480 . . .
C(12) C(13) C(14) 123.4(4) . . .
C(12) C(13) C(18) 118.3(4) . . .
C(13) C(14) H(10) 119.3888 . . .
C(18) C(13) C(14) 118.2(4) . . .
C(13) C(14) C(15) 121.2(5) . . .
C(13) C(18) H(14) 119.7444 . . .
C(13) C(18) C(17) 120.5(5) . . .
H(10) C(14) C(15) 119.3893 . . .
C(14) C(15) C(16) 120.3(5) . . .
C(14) C(15) H(11) 119.8727 . . .
C(15) C(16) C(17) 119.3(5) . . .
H(11) C(15) C(16) 119.8723 . . .
C(15) C(16) H(12) 120.3705 . . .
C(16) C(17) C(18) 120.5(5) . . .
C(16) C(17) H(13) 119.7391 . . .
H(12) C(16) C(17) 120.3706 . . .
C(17) C(18) H(14) 119.7449 . . .
H(13) C(17) C(18) 119.7385 . . .
C(19) O(6) Y(1) 143.1(3) . 2_646 2_646
C(20) C(19) O(6) 118.9(4) . . 2_646
C(19) C(20) C(21) 123.3(4) . . .
C(19) C(20) H(15) 118.3563 . . .
H(15) C(20) C(21) 118.3556 . . .
C(20) C(21) H(16) 116.6769 . . .
C(20) C(21) C(22) 126.6(4) . . .
H(16) C(21) C(22) 116.6777 . . .
C(21) C(22) C(23) 122.6(4) . . .
C(21) C(22) C(27) 118.9(4) . . .
C(22) C(23) H(17) 119.6709 . . .
C(27) C(22) C(23) 118.6(4) . . .
C(22) C(23) C(24) 120.7(5) . . .
C(22) C(27) H(21) 119.7438 . . .
C(22) C(27) C(26) 120.5(5) . . .
H(17) C(23) C(24) 119.6706 . . .
C(23) C(24) C(25) 120.5(6) . . .
C(23) C(24) H(18) 119.7267 . . .
C(24) C(25) C(26) 119.9(5) . . .
H(18) C(24) C(25) 119.7268 . . .
C(24) C(25) H(19) 120.0428 . . .
C(25) C(26) C(27) 119.8(5) . . .
C(25) C(26) H(20) 120.1045 . . .
H(19) C(25) C(26) 120.0428 . . .
C(26) C(27) H(21) 119.7434 . . .
H(20) C(26) C(27) 120.1040 . . .

loop_
_geom_bond_atom_site_label_1
_geom_bond_atom_site_label_2
_geom_bond_distance
_geom_bond_site_symmetry_2
Y(1) O(1) 2.247(3) .
Y(1) O(2) 2.270(3) .
Y(1) O(3) 2.478(3) .
Y(1) O(3) 2.320(3) 2_656
Y(1) O(4) 2.369(3) .
Y(1) O(5) 2.236(3) .
Y(1) O(6) 2.251(3) .
O(1) C(1) 1.260(6) 2_646
O(2) C(1) 1.258(6) .
O(3) Y(1) 2.320(3) 2_646
O(3) C(10) 1.288(5) .
O(4) C(10) 1.243(5) .
O(5) C(19) 1.263(6) .
O(6) C(19) 1.257(6) 2_656
C(1) O(1) 1.260(6) 2_656
C(1) C(2) 1.465(8) .
C(2) C(3) 1.328(9) .
C(2) H(1) 0.9500 .
C(3) C(4) 1.457(8) .
C(3) H(2) 0.9500 .
C(4) C(5) 1.388(7) .
C(4) C(9) 1.403(7) .
C(5) C(6) 1.375(7) .
C(5) H(3) 0.9500 .
C(6) C(7) 1.388(8) .
C(6) H(4) 0.9500 .
C(7) C(8) 1.364(8) .
C(7) H(5) 0.9500 .
C(8) C(9) 1.375(8) .
C(8) H(6) 0.9500 .
C(9) H(7) 0.9500 .
C(10) C(11) 1.471(6) .
C(11) C(12) 1.322(6) .
C(11) H(8) 0.9500 .
C(12) C(13) 1.467(6) .
C(12) H(9) 0.9500 .
C(13) C(14) 1.385(7) .
C(13) C(18) 1.382(6) .
C(14) C(15) 1.373(7) .
C(14) H(10) 0.9500 .
C(15) C(16) 1.381(7) .
C(15) H(11) 0.9500 .
C(16) C(17) 1.370(8) .
C(16) H(12) 0.9500 .
C(17) C(18) 1.389(6) .
C(17) H(13) 0.9500 .
C(18) H(14) 0.9500 .
C(19) O(6) 1.257(6) 2_646
C(19) C(20) 1.477(6) .
C(20) C(21) 1.320(6) .
C(20) H(15) 0.9500 .
C(21) C(22) 1.473(6) .
C(21) H(16) 0.9500 .
C(22) C(23) 1.381(7) .
C(22) C(27) 1.391(7) .
C(23) C(24) 1.378(7) .
C(23) H(17) 0.9500 .
C(24) C(25) 1.368(9) .
C(24) H(18) 0.9500 .
C(25) C(26) 1.378(9) .
C(25) H(19) 0.9500 .
C(26) C(27) 1.386(7) .
C(26) H(20) 0.9500 .
C(27) C(22) 1.391(7) .
C(27) C(26) 1.386(7) .
C(27) H(21) 0.9500 .
H(21) C(27) 0.9500 .

loop_
_geom_contact_atom_site_label_1
_geom_contact_atom_site_label_2
_geom_contact_distance
_geom_contact_site_symmetry_1
_geom_contact_site_symmetry_2
Y(1) O(1) 3.527(3) . 2_656
Y(1) C(1) 3.241(5) . .
Y(1) C(1) 3.328(5) . 2_646
Y(1) C(10) 2.757(4) . .
Y(1) C(10) 3.368(4) . 2_656
Y(1) C(19) 3.275(4) . .
Y(1) C(19) 3.344(4) . 2_656
O(1) Y(1) 3.527(3) . 2_646
O(1) O(2) 2.211(4) . 2_646
O(1) O(3) 2.849(4) . .
O(1) O(3) 2.848(4) . 2_656
O(1) O(5) 3.100(4) . .
O(1) O(6) 3.144(4) . .
O(1) O(6) 3.395(4) . 2_646
O(1) C(2) 2.354(7) . 2_646
O(1) C(3) 2.809(7) . 2_646
O(1) C(10) 3.048(5) . 2_656
O(1) C(11) 3.511(5) . 2_656
O(1) C(19) 3.415(5) . .
O(1) H(1) 3.1871 . 2_646
O(1) H(2) 2.4621 . 2_646
O(1) H(8) 3.4782 . 2_656
O(1) H(13) 3.1243 . 1_554
O(2) O(1) 2.211(4) . 2_656
O(2) O(3) 2.867(4) . 2_656
O(2) O(4) 2.924(4) . .
O(2) O(5) 3.276(4) . .
O(2) O(6) 3.270(4) . .
O(2) C(2) 2.336(7) . .
O(2) C(3) 3.561(7) . .
O(2) C(6) 3.488(6) . 2_546
O(2) C(16) 3.482(6) . 2_657
O(2) H(1) 2.5214 . .
O(2) H(4) 3.0623 . 2_546
O(2) H(7) 3.0408 . 1_545
O(2) H(12) 2.7665 .2_ 657
O(2) H(13) 3.0471 . 2_657
O(3) O(1) 2.848(4) . 2_646
O(3) O(2) 2.867(4) . 2_646
O(3) O(4) 2.185(4) . .
O(3) O(5) 3.318(4) . .
O(3) O(5) 3.272(4) . 2_646
O(3) O(6) 3.174(4) . .
O(3) O(6) 3.314(4) . 2_646
O(3) C(1) 3.046(5) . 2_646
O(3) C(11) 2.374(5) . .
O(3) C(12) 3.574(5) . .
O(3) H(2) 3.3856 . 1_545
O(3) H(4) 3.1135 . 1_645
O(3) H(5) 3.5292 . 1_645
O(3) H(8) 2.5758 . .
O(4) O(5) 3.423(4) . .
O(4) O(6) 3.028(5) . .
O(4) C(3) 3.550(7) . 1_545
O(4) C(11) 2.374(5) . .
O(4) C(12) 2.825(5) . .
O(4) C(16) 3.313(6) . 2_657
O(4) C(17) 3.592(7) . 2_657
O(4) H(2) 2.6808 . 1_545
O(4) H(7) 3.0155 . 1_545
O(4) H(8) 3.2015 . .
O(4) H(9) 2.4828 . .
O(4) H(12) 2.8932 . 2_657
O(4) H(13) 3.4048 . 2_657
O(5) O(3) 3.272(4) . 2_656
O(5) O(6) 2.221(5) . 2_646
O(5) C(6) 3.463(6) . 2_546
O(5) C(20) 2.344(5) . .
O(5) C(21) 3.553(5) . .
O(5) H(2) 3.1132 . 1_545
O(5) H(3) 3.5299 . 2_546
O(5) H(4) 2.6038 . 2_546
O(5) H(8) 3.1653 . 2_656
O(5) H(15) 2.5374 . .
O(6) O(1) 3.395(4) . 2_656
O(6) O(3) 3.314(4) . 2_656
O(6) O(5) 2.221(5) . 2_656
O(6) C(10) 3.131(5) . .
O(6) C(20) 2.357(5) . 2_656
O(6) C(21) 2.819(5) . 2_656
O(6) H(2) 3.5615 . 2_646
O(6) H(5) 2.9096 . 1_645
O(6) H(13) 3.1271 . 2_657
O(6) H(15) 3.1833 . 2_656
O(6) H(16) 2.4925 . 2_656
C(1) Y(1) 3.328(5) . 2_656
C(1) O(3) 3.046(5) . 2_656
C(1) C(3) 2.458(8) . .
C(1) H(1) 2.0912 . .
C(1) H(2) 2.5703 . .
C(1) H(4) 3.4939 . 2_546
C(1) H(5) 3.5995 . 2_546
C(1) H(12) 3.2247 . 2_657
C(1) H(13) 3.0452 . 2_657
C(2) O(1) 2.354(7) . 2_656
C(2) C(4) 2.509(8) . .
C(2) C(5) 3.054(8) . .
C(2) C(7) 3.469(8) . 2_546
C(2) H(2) 1.9391 . .
C(2) H(3) 2.7913 . .
C(2) H(5) 3.5189 . 2_546
C(2) H(12) 3.4481 . 2_657
C(2) H(20) 3.3415 . 1_566
C(3) O(1) 2.809(7) . 2_656
C(3) O(4) 3.550(7) . 1_565
C(3) C(5) 2.503(8) . .
C(3) C(9) 2.467(8) . .
C(3) H(1) 1.9657 . .
C(3) H(3) 2.6769 . .
C(3) H(7) 2.6252 . .
C(3) H(20) 3.1516 . 1_566
C(4) C(6) 2.415(7) . .
C(4) C(7) 2.786(7) . .
C(4) C(8) 2.410(8) . .
C(4) H(1) 2.7042 . .
C(4) H(2) 2.0558 . .
C(4) H(3) 2.0270 . .
C(4) H(4) 3.2701 . .
C(4) H(6) 3.2656 . .
C(4) H(7) 2.0490 . .
C(4) H(19) 2.9394 . 1_566
C(4) H(20) 3.3299 . 1_566
C(5) C(7) 2.384(8) . .
C(5) C(8) 2.741(8) . .
C(5) C(9) 2.387(7) . .
C(5) H(1) 2.7907 . .
C(5) H(2) 3.3096 . .
C(5) H(4) 2.0289 . .
C(5) H(5) 3.2429 . .
C(5) H(7) 3.2490 . .
C(5) H(15) 3.2788 . 2_556
C(5) H(19) 2.9364 . 1_566
C(6) O(2) 3.488(6) . 2_556
C(6) O(5) 3.463(6) . 2_556
C(6) C(8) 2.383(8) . .
C(6) C(9) 2.765(8) . .
C(6) H(1) 3.4197 . 2_556
C(6) H(3) 2.0158 . .
C(6) H(5) 2.0369 . .
C(6) H(6) 3.2399 . .
C(6) H(15) 3.1727 . 2_556
C(6) H(19) 3.0113 . 1_566
C(7) C(2) 3.469(8) . 2_556
C(7) C(9) 2.383(8) . .
C(7) H(1) 3.4518 . 2_556
C(7) H(3) 3.2390 . .
C(7) H(4) 2.0408 . .
C(7) H(6) 2.0098 . .
C(7) H(7) 3.2356 . .
C(7) H(19) 3.0841 . 1_566
C(8) H(3) 3.4607 . 2_556
C(8) H(4) 3.2416 . .
C(8) H(5) 2.0145 . .
C(8) H(7) 2.0226 . .
C(8) H(19) 3.1021 . 1_566
C(9) H(2) 2.5856 . .
C(9) H(3) 3.2469 . .
C(9) H(3) 3.3169 . 2_556
C(9) H(5) 3.2384 . .
C(9) H(6) 2.0197 . .
C(9) H(12) 3.3815 . 2_667
C(9) H(19) 3.0451 . 1_566
C(10) Y(1) 3.368(4) . 2_646
C(10) O(1) 3.048(5) . 2_646
C(10) C(12) 2.441(6) . .
C(10) H(2) 3.0313 . 1_545
C(10) H(8) 2.1043 . .
C(10) H(9) 2.5499 . .
C(11) O(1) 3.511(5) . 2_646
C(11) C(13) 2.505(6) . .
C(11) C(14) 3.044(6) . .
C(11) H(4) 3.5210 . 1_645
C(11) H(9) 1.9383 . .
C(11) H(10) 2.7800 . .
C(11) H(16) 3.3960 . 2_656
C(12) C(14) 2.512(7) . .
C(12) C(18) 2.446(6) . .
C(12) H(8) 1.9681 . .
C(12) H(10) 2.6888 . .
C(12) H(14) 2.5917 . .
C(12) H(16) 3.2687 . 2_656
C(12) H(21) 3.4112 . 2_656
C(13) C(15) 2.403(7) . .
C(13) C(16) 2.787(6) . .
C(13) C(17) 2.406(6) . .
C(13) H(8) 2.7063 . .
C(13) H(9) 2.0699 . .
C(13) H(10) 2.0280 . .
C(13) H(11) 3.2567 . .
C(13) H(13) 3.2597 . .
C(13) H(14) 2.0282 . .
C(13) H(14) 3.0787 . 2_647
C(13) H(21) 2.9727 . 2_656
C(14) C(16) 2.388(7) . .
C(14) C(17) 2.742(7) . .
C(14) C(18) 2.374(7) . .
C(14) H(8) 2.7957 . .
C(14) H(9) 3.3210 . .
C(14) H(11) 2.0212 . .
C(14) H(12) 3.2465 . .
C(14) H(14) 3.2363 . .
C(14) H(14) 2.9155 . 2_647
C(14) H(18) 3.3735 . 1_656
C(14) H(21) 3.3772 . 2_656
C(15) C(17) 2.374(8) . .
C(15) C(18) 2.751(7) . .
C(15) H(9) 3.2807 . 2_647
C(15) H(10) 2.0165 . .
C(15) H(12) 2.0341 . .
C(15) H(13) 3.2329 . .
C(15) H(14) 3.3852 . 2_647
C(15) H(18) 3.2781 . 1_656
C(16) O(2) 3.482(6) . 2_647
C(16) O(4) 3.313(6) . 2_647
C(16) C(18) 2.396(7) . .
C(16) H(7) 3.5511 . 2_637
C(16) H(9) 3.0322 . 2_647
C(16) H(10) 3.2418 . .
C(16) H(11) 2.0292 . .
C(16) H(13) 2.0173 . .
C(16) H(14) 3.2487 . .
C(16) H(20) 3.5138 . 2_656
C(17) O(4) 3.592(7) . 2_647
C(17) H(9) 3.2140 . 2_647
C(17) H(11) 3.2320 . .
C(17) H(12) 2.0235 . .
C(17) H(14) 2.0354 . .
C(17) H(16) 3.4001 . 1_556
C(17) H(20) 3.5631 . 2_656
C(17) H(21) 3.4496 . 2_656
C(18) H(9) 2.5689 . .
C(18) H(10) 3.2337 . .
C(18) H(12) 3.2555 . .
C(18) H(13) 2.0353 . .
C(18) H(16) 3.4893 . 1_556
C(18) H(21) 3.2443 . 1_556
C(18) H(21) 3.0011 . 2_656
C(19) Y(1) 3.344(4) . 2_646
C(19) C(21) 2.462(6) . .
C(19) H(2) 3.4664 . 1_545
C(19) H(4) 3.3858 . 2_546
C(19) H(5) 3.0929 . 2_536
C(19) H(8) 3.3395 . 2_656
C(19) H(13) 3.3994 . 1_554
C(19) H(15) 2.1013 . .
C(19) H(16) 2.5861 . .
C(20) O(6) 2.357(5) . 2_646
C(20) C(22) 2.496(6) . .
C(20) C(23) 3.027(6) . .
C(20) H(4) 3.3208 . 2_546
C(20) H(5) 2.9604 . 2_536
C(20) H(6) 3.3986 . 2_536
C(20) H(8) 3.2055 . 2_656
C(20) H(10) 3.3625 . 2_656
C(20) H(16) 1.9419 . .
C(20) H(17) 2.7721 . .
C(21) O(6) 2.819(5) . 2_646
C(21) C(23) 2.503(6) . .
C(21) C(27) 2.466(6) . .
C(21) H(5) 2.9125 . 2_536
C(21) H(10) 3.4565 . 2_656
C(21) H(13) 3.4831 . 1_554
C(21) H(14) 3.3232 . 1_554
C(21) H(15) 1.9586 . .
C(21) H(17) 2.6767 . .
C(21) H(21) 2.6147 . .
C(22) C(24) 2.397(7) . .
C(22) C(25) 2.777(7) . .
C(22) C(26) 2.411(7) . .
C(22) H(10) 3.3294 . 2_656
C(22) H(11) 3.3971 . 2_656
C(22) H(14) 3.4877 . 1_554
C(22) H(15) 2.6728 . .
C(22) H(16) 2.0802 . .
C(22) H(17) 2.0270 . .
C(22) H(18) 3.2512 . .
C(22) H(18) 3.3306 . 2_545
C(22) H(20) 3.2683 . .
C(22) H(21) 2.0368 . .
C(23) C(25) 2.384(7) . .
C(23) C(26) 2.755(7) . .
C(23) C(27) 2.383(8) . .
C(23) H(10) 3.3893 . 2_656
C(23) H(11) 3.1351 . 2_656
C(23) H(15) 2.7495 . .
C(23) H(16) 3.3063 . .
C(23) H(18) 2.0245 . .
C(23) H(18) 3.5655 . 2_545
C(23) H(19) 3.2413 . .
C(23) H(21) 3.2428 . .
C(24) C(26) 2.377(9) . .
C(24) C(27) 2.749(9) . .
C(24) H(11) 3.3237 . 1_454
C(24) H(11) 2.9509 . 2_656
C(24) H(17) 2.0240 . .
C(24) H(18) 3.5704 . 2_545
C(24) H(19) 2.0186 . .
C(24) H(20) 3.2348 . .
C(25) C(27) 2.391(8) . .
C(25) H(11) 3.0507 . 2_656
C(25) H(17) 3.2376 . .
C(25) H(17) 3.2632 . 2_545
C(25) H(18) 2.0156 . .
C(25) H(18) 3.3301 . 2_545
C(25) H(20) 2.0283 . .
C(25) H(21) 3.2475 . .
C(26) H(11) 3.3294 . 2_656
C(26) H(17) 3.4356 . 2_545
C(26) H(18) 3.2340 . .
C(26) H(18) 3.0420 . 2_545
C(26) H(19) 2.0277 . .
C(26) H(21) 2.0326 . .
C(27) C(21) 2.466(6) . .
C(27) C(23) 2.383(8) . .
C(27) C(24) 2.749(9) . .
C(27) C(25) 2.391(8) . .
C(27) H(11) 3.4893 . 2_656
C(27) H(14) 3.2902 . 1_554
C(27) H(16) 2.6158 . .
C(27) H(17) 3.2438 . .
C(27) H(18) 3.0363 . 2_545
C(27) H(19) 3.2505 . .
C(27) H(20) 2.0361 . .
H(1) O(1) 3.1871 . 2_656
H(1) C(6) 3.4197 . 2_546
H(1) C(7) 3.4518 . 2_546
H(2) O(1) 2.4621 . 2_656
H(2) O(3) 3.3856 . 1_565
H(2) O(4) 2.6808 . 1_565
H(2) O(5) 3.1132 . 1_565
H(2) O(6) 3.5615 . 2_656
H(2) C(10) 3.0313 . 1_565
H(2) C(19) 3.4664 . 1_565
H(3) O(5) 3.5299 . 2_556
H(3) C(8) 3.4607 . 2_546
H(3) C(9) 3.3169 . 2_546
H(4) O(2) 3.0623 . 2_556
H(4) O(3) 3.1135 . 1_465
H(4) O(5) 2.6038 . 2_556
H(4) C(1) 3.4939 . 2_556
H(4) C(11) 3.5210 . 1_465
H(4) C(19) 3.3858 . 2_556
H(4) C(20) 3.3208 . 2_556
H(5) O(3) 3.5292 . 1_465
H(5) O(6) 2.9096 . 1_465
H(5) C(1) 3.5995 . 2_556
H(5) C(2) 3.5189 . 2_556
H(5) C(19) 3.0929 . 2_566
H(5) C(20) 2.9604 . 2_566
H(5) C(21) 2.9125 . 2_566
H(6) C(20) 3.3986 . 2_566
H(7) O(2) 3.0408 . 1_565
H(7) O(4) 3.0155 . 1_565
H(7) C(16) 3.5511 . 2_667
H(8) O(1) 3.4782 . 2_646
H(8) O(5) 3.1653 . 2_646
H(8) C(19) 3.3395 . 2_646
H(8) C(20) 3.2055 . 2_646
H(9) C(15) 3.2807 . 2_657
H(9) C(16) 3.0322 . 2_657
H(9) C(17) 3.2140 . 2_657
H(10) C(20) 3.3625 . 2_646
H(10) C(21) 3.4565 . 2_646
H(10) C(22) 3.3294 . 2_646
H(10) C(23) 3.3893 . 2_646
H(11) C(22) 3.3971 . 2_646
H(11) C(23) 3.1351 . 2_646
H(11) C(24) 3.3237 . 1_656
H(11) C(24) 2.9509 . 2_646
H(11) C(25) 3.0507 . 2_646
H(11) C(26) 3.3294 . 2_646
H(11) C(27) 3.4893 . 2_646
H(12) O(2) 2.7665 . 2_647
H(12) O(4) 2.8932 . 2_647
H(12) C(1) 3.2247 . 2_647
H(12) C(2) 3.4481 . 2_647
H(12) C(9) 3.3815 . 2_637
H(13) O(1) 3.1243 . 1_556
H(13) O(2) 3.0471 . 2_647
H(13) O(4) 3.4048 . 2_647
H(13) O(6) 3.1271 . 2_647
H(13) C(1) 3.0452 . 2_647
H(13) C(19) 3.3994 . 1_556
H(13) C(21) 3.4831 . 1_556
H(14) C(13) 3.0787 . 2_657
H(14) C(14) 2.9155 . 2_657
H(14) C(15) 3.3852 . 2_657
H(14) C(21) 3.3232 . 1_556
H(14) C(22) 3.4877 . 1_556
H(14) C(27) 3.2902 . 1_556
H(15) O(6) 3.1833 . 2_646
H(15) C(5) 3.2788 . 2_546
H(15) C(6) 3.1727 . 2_546
H(16) O(6) 2.4925 . 2_646
H(16) C(11) 3.3960 . 2_646
H(16) C(12) 3.2687 . 2_646
H(16) C(17) 3.4001 . 1_554
H(16) C(18) 3.4893 . 1_554
H(16) C(27) 2.6158 . .
H(17) C(25) 3.2632 . 2_555
H(17) C(26) 3.4356 . 2_555
H(17) C(27) 3.2438 . .
H(18) C(14) 3.3735 . 1_454
H(18) C(15) 3.2781 . 1_454
H(18) C(22) 3.3306 . 2_555
H(18) C(23) 3.5655 . 2_555
H(18) C(24) 3.5704 . 2_555
H(18) C(25) 3.3301 . 2_555
H(18) C(26) 3.0420 . 2_555
H(18) C(27) 3.0363 . 2_555
H(19) C(4) 2.9394 . 1_544
H(19) C(5) 2.9364 . 1_544
H(19) C(6) 3.0113 . 1_544
H(19) C(7) 3.0841 . 1_544
H(19) C(8) 3.1021 . 1_544
H(19) C(9) 3.0451 . 1_544
H(19) C(27) 3.2505 . .
H(20) C(2) 3.3415 . 1_544
H(20) C(3) 3.1516 . 1_544
H(20) C(4) 3.3299 . 1_544
H(20) C(16) 3.5138 . 2_646
H(20) C(17) 3.5631 . 2_646
H(20) C(27) 2.0361 . .
H(21) C(12) 3.4112 . 2_646
H(21) C(13) 2.9727 . 2_646
H(21) C(14) 3.3772 . 2_646
H(21) C(17) 3.4496 . 2_646
H(21) C(18) 3.2443 . 1_554
H(21) C(18) 3.0011 . 2_646
H(21) C(21) 2.6147 . .
H(21) C(22) 2.0368 . .
H(21) C(23) 3.2428 . .
H(21) C(25) 3.2475 . .
H(21) C(26) 2.0326 . .
Y(1) Y(1) 4.124(1) . 2_646
Y(1) Y(1) 4.124(1) 2_656 .

loop_
_geom_hbond_atom_site_label_D
_geom_hbond_atom_site_label_H
_geom_hbond_atom_site_label_A
_geom_hbond_site_symmetry_A
_geom_hbond_distance_DH
_geom_hbond_distance_HA
_geom_hbond_distance_DA
_geom_hbond_angle_DHA
C(3) H(2) O(1) 2_656 0.95 2.46 2.810(8) 101
C(12) H(9) O(4) . 0.95 2.48 2.824(5) 101
C(21) H(16) O(6) 2_646 0.95 2.49 2.818(5) 100
